data_4336534
loop_
_publ_author_name
'Weiting Yang'
'Song Dang'
'Hao Wang'
'Tao Tian'
'Qing-Jiang Pan'
'Zhong-Ming Sun'

_publ_section_title
;
 Synthesis, Structures, and Properties of Uranyl Hybrids Constructed by a
 Variety of Mono- and Polycarboxylic Acids
;
_journal_name_full 'Inorganic Chemistry'
_journal_page_first 12394
_journal_page_last 12402
_journal_paper_doi 10.1021/ic4012444
_journal_volume 52
_journal_year 2013
_chemical_formula_sum 'C38 H29 N4 O8 U Zn'
_chemical_formula_weight 973.05
_chemical_name_systematic
; 
 ? 
;
_space_group_IT_number 2
_symmetry_cell_setting triclinic
_symmetry_space_group_name_Hall '-P 1'
_symmetry_space_group_name_H-M 'P -1'
_atom_sites_solution_hydrogens geom
_atom_sites_solution_primary direct
_atom_sites_solution_secondary difmap
_audit_creation_method SHELXL-97
_cell_angle_alpha 102.2910(10)
_cell_angle_beta 102.2850(10)
_cell_angle_gamma 110.3550(10)
_cell_formula_units_Z 2
_cell_length_a 9.4854(5)
_cell_length_b 13.3798(7)
_cell_length_c 15.5233(8)
_cell_measurement_reflns_used 4063
_cell_measurement_temperature 173(2)
_cell_measurement_theta_max 26.05
_cell_measurement_theta_min 2.31
_cell_volume 1714.00(16)
_computing_cell_refinement 'Bruker SMART'
_computing_data_collection 'Bruker SMART'
_computing_data_reduction 'Bruker SAINT'
_computing_molecular_graphics 'Bruker SHELXTL'
_computing_publication_material 'Bruker SHELXTL'
_computing_structure_refinement 'SHELXL-97 (Sheldrick, 1997)'
_computing_structure_solution 'SHELXS-97 (Sheldrick, 1990)'
_diffrn_ambient_temperature 173(2)
_diffrn_measured_fraction_theta_full 0.981
_diffrn_measured_fraction_theta_max 0.981
_diffrn_measurement_device_type 'CCD area detector'
_diffrn_measurement_method 'phi and omega scans'
_diffrn_radiation_monochromator graphite
_diffrn_radiation_source 'fine-focus sealed tube'
_diffrn_radiation_type MoK\a
_diffrn_radiation_wavelength 0.71073
_diffrn_reflns_av_R_equivalents 0.0205
_diffrn_reflns_av_sigmaI/netI 0.0461
_diffrn_reflns_limit_h_max 11
_diffrn_reflns_limit_h_min -11
_diffrn_reflns_limit_k_max 16
_diffrn_reflns_limit_k_min -16
_diffrn_reflns_limit_l_max 14
_diffrn_reflns_limit_l_min -19
_diffrn_reflns_number 9565
_diffrn_reflns_theta_full 26.13
_diffrn_reflns_theta_max 26.13
_diffrn_reflns_theta_min 1.71
_exptl_absorpt_coefficient_mu 5.479
_exptl_absorpt_correction_T_max 0.50
_exptl_absorpt_correction_T_min 0.44
_exptl_absorpt_correction_type multi-scan
_exptl_absorpt_process_details sadabs
_exptl_crystal_density_diffrn 1.885
_exptl_crystal_F_000 942
_exptl_crystal_size_max 0.26
_exptl_crystal_size_mid 0.2
_exptl_crystal_size_min 0.16
_refine_diff_density_max 1.485
_refine_diff_density_min -1.107
_refine_diff_density_rms 0.129
_refine_ls_extinction_method none
_refine_ls_goodness_of_fit_ref 1.004
_refine_ls_hydrogen_treatment constr
_refine_ls_matrix_type full
_refine_ls_number_parameters 469
_refine_ls_number_reflns 6721
_refine_ls_number_restraints 0
_refine_ls_restrained_S_all 1.004
_refine_ls_R_factor_all 0.0368
_refine_ls_R_factor_gt 0.0305
_refine_ls_shift/su_max 0.001
_refine_ls_shift/su_mean 0.000
_refine_ls_structure_factor_coef Fsqd
_refine_ls_weighting_details 'calc w=1/[\s^2^(Fo^2^)+(0.0366P)^2^+0.7460P] where P=(Fo^2^+2Fc^2^)/3'
_refine_ls_weighting_scheme calc
_refine_ls_wR_factor_gt 0.0686
_refine_ls_wR_factor_ref 0.0712
_reflns_number_gt 5973
_reflns_number_total 6721
_reflns_threshold_expression >2sigma(I)
_cod_data_source_file ic4012444_si_002_8.cif
_cod_data_source_block 8
_cod_original_cell_volume 1714.00(15)
_cod_database_code 4336534

loop_
_symmetry_equiv_pos_as_xyz
'x, y, z'
'-x, -y, -z'

loop_
_atom_site_label
_atom_site_type_symbol
_atom_site_fract_x
_atom_site_fract_y
_atom_site_fract_z
_atom_site_U_iso_or_equiv
_atom_site_adp_type
_atom_site_occupancy
_atom_site_symmetry_multiplicity
_atom_site_calc_flag
_atom_site_refinement_flags
U1 U 0.712806(18) 0.569840(13) 0.524393(12) 0.01724(6) Uani 1 1 d .
Zn1 Zn 0.48917(6) 0.73552(4) 0.58655(4) 0.02225(13) Uani 1 1 d .
O1 O 0.7557(4) 0.5336(3) 0.6286(2) 0.0249(7) Uani 1 1 d .
O2 O 0.6874(4) 0.6147(3) 0.4233(2) 0.0250(7) Uani 1 1 d .
O3 O 0.8433(4) 0.7614(3) 0.6143(2) 0.0280(8) Uani 1 1 d .
O4 O 0.4969(3) 0.4056(2) 0.4497(2) 0.0199(7) Uani 1 1 d .
O5 O 0.7967(3) 0.4246(2) 0.4482(2) 0.0228(7) Uani 1 1 d .
O6 O 1.0069(4) 0.6319(3) 0.5503(2) 0.0280(8) Uani 1 1 d .
O7 O 0.7035(4) 0.8637(3) 0.6129(3) 0.0301(8) Uani 1 1 d .
C1 C 1.0606(5) 0.5602(4) 0.5292(3) 0.0193(10) Uani 1 1 d .
C2 C 0.8282(6) 0.8512(4) 0.6158(3) 0.0233(10) Uani 1 1 d .
C3 C 0.9713(6) 0.9497(4) 0.6215(3) 0.0254(11) Uani 1 1 d .
C4 C 1.1192(6) 0.9450(5) 0.6353(4) 0.0322(12) Uani 1 1 d .
H4 H 1.1307 0.8808 0.6425 0.039 Uiso 1 1 calc R
C5 C 1.2481(6) 1.0367(5) 0.6382(4) 0.0411(14) Uani 1 1 d .
H5 H 1.3469 1.0342 0.6481 0.049 Uiso 1 1 calc R
C6 C 1.2317(7) 1.1319(5) 0.6266(4) 0.0474(16) Uani 1 1 d .
H6 H 1.3190 1.1933 0.6288 0.057 Uiso 1 1 calc R
C7 C 1.0853(7) 1.1356(5) 0.6116(4) 0.0425(14) Uani 1 1 d .
H7 H 1.0737 1.1995 0.6034 0.051 Uiso 1 1 calc R
C8 C 0.9563(7) 1.0450(4) 0.6088(4) 0.0339(12) Uani 1 1 d .
H8 H 0.8578 1.0479 0.5983 0.041 Uiso 1 1 calc R
C9 C 0.3952(5) 0.7017(4) 0.3877(3) 0.0238(10) Uani 1 1 d .
H9 H 0.4607 0.6640 0.3835 0.029 Uiso 1 1 calc R
C10 C 0.2702(7) 0.7935(5) 0.4412(4) 0.0440(15) Uani 1 1 d .
H10 H 0.2345 0.8321 0.4825 0.053 Uiso 1 1 calc R
C11 C 0.2228(7) 0.7717(5) 0.3495(4) 0.0455(16) Uani 1 1 d .
H11 H 0.1496 0.7918 0.3156 0.055 Uiso 1 1 calc R
C12 C 0.2865(6) 0.6687(4) 0.2185(3) 0.0283(11) Uani 1 1 d .
C13 C 0.3100(6) 0.5719(4) 0.1886(4) 0.0327(12) Uani 1 1 d .
H13 H 0.3417 0.5380 0.2309 0.039 Uiso 1 1 calc R
C14 C 0.2853(6) 0.5266(4) 0.0946(4) 0.0314(12) Uani 1 1 d .
H14 H 0.3025 0.4624 0.0747 0.038 Uiso 1 1 calc R
C15 C 0.2353(6) 0.5744(4) 0.0288(3) 0.0287(11) Uani 1 1 d .
C16 C 0.2147(6) 0.6722(4) 0.0621(4) 0.0330(12) Uani 1 1 d .
H16 H 0.1839 0.7073 0.0206 0.040 Uiso 1 1 calc R
C17 C 0.2392(6) 0.7180(4) 0.1557(4) 0.0347(13) Uani 1 1 d .
H17 H 0.2234 0.7826 0.1761 0.042 Uiso 1 1 calc R
C18 C 0.2075(6) 0.5261(4) -0.0714(3) 0.0271(11) Uani 1 1 d .
C19 C 0.2867(7) 0.4635(5) -0.1030(4) 0.0405(14) Uani 1 1 d .
H19 H 0.3564 0.4490 -0.0607 0.049 Uiso 1 1 calc R
C20 C 0.2627(7) 0.4222(5) -0.1975(4) 0.0463(15) Uani 1 1 d .
H20 H 0.3180 0.3816 -0.2178 0.056 Uiso 1 1 calc R
C21 C 0.1578(7) 0.4410(5) -0.2612(4) 0.0408(14) Uani 1 1 d .
H21 H 0.1426 0.4136 -0.3243 0.049 Uiso 1 1 calc R
C22 C 0.0758(7) 0.5004(5) -0.2311(4) 0.0394(13) Uani 1 1 d .
H22 H 0.0032 0.5121 -0.2739 0.047 Uiso 1 1 calc R
C23 C 0.1012(6) 0.5428(5) -0.1369(4) 0.0345(12) Uani 1 1 d .
H23 H 0.0456 0.5835 -0.1172 0.041 Uiso 1 1 calc R
C24 C 0.5354(6) 0.9244(4) 0.7502(4) 0.0357(13) Uani 1 1 d .
H24 H 0.6277 0.9722 0.7434 0.043 Uiso 1 1 calc R
C25 C 0.4642(6) 0.9530(4) 0.8126(4) 0.0371(13) Uani 1 1 d .
H25 H 0.4977 1.0233 0.8555 0.044 Uiso 1 1 calc R
C26 C 0.3285(6) 0.7762(4) 0.7307(3) 0.0272(11) Uani 1 1 d .
H26 H 0.2507 0.7032 0.7082 0.033 Uiso 1 1 calc R
C27 C 0.2146(6) 0.8490(4) 0.8468(3) 0.0273(11) Uani 1 1 d .
C28 C 0.2569(6) 0.9201(4) 0.9357(3) 0.0294(11) Uani 1 1 d .
H28 H 0.3604 0.9732 0.9654 0.035 Uiso 1 1 calc R
C29 C 0.1424(6) 0.9109(4) 0.9800(3) 0.0289(11) Uani 1 1 d .
H29 H 0.1704 0.9589 1.0397 0.035 Uiso 1 1 calc R
C30 C -0.0143(6) 0.8314(4) 0.9370(3) 0.0282(11) Uani 1 1 d .
C31 C -0.0512(6) 0.7620(4) 0.8465(3) 0.0302(12) Uani 1 1 d .
H31 H -0.1543 0.7084 0.8160 0.036 Uiso 1 1 calc R
C32 C 0.0596(6) 0.7710(4) 0.8020(3) 0.0317(12) Uani 1 1 d .
H32 H 0.0314 0.7248 0.7416 0.038 Uiso 1 1 calc R
C33 C -0.1348(6) 0.8200(4) 0.9858(4) 0.0331(12) Uani 1 1 d .
C34 C -0.2945(7) 0.7807(5) 0.9372(4) 0.0430(14) Uani 1 1 d .
H34 H -0.3264 0.7623 0.8729 0.052 Uiso 1 1 calc R
C35 C -0.4077(7) 0.7682(5) 0.9831(5) 0.0496(17) Uani 1 1 d .
H35 H -0.5142 0.7414 0.9494 0.059 Uiso 1 1 calc R
C36 C -0.3611(8) 0.7960(5) 1.0794(5) 0.0553(18) Uani 1 1 d .
H36 H -0.4363 0.7866 1.1103 0.066 Uiso 1 1 calc R
C37 C -0.2044(8) 0.8370(6) 1.1281(5) 0.0524(17) Uani 1 1 d .
H37 H -0.1730 0.8576 1.1926 0.063 Uiso 1 1 calc R
C38 C -0.0917(7) 0.8484(5) 1.0828(4) 0.0423(14) Uani 1 1 d .
H38 H 0.0144 0.8754 1.1172 0.051 Uiso 1 1 calc R
N1 N 0.3798(5) 0.7505(3) 0.4659(3) 0.0276(9) Uani 1 1 d .
N2 N 0.3042(5) 0.7131(4) 0.3144(3) 0.0283(9) Uani 1 1 d .
N3 N 0.4480(5) 0.8123(3) 0.6982(3) 0.0269(9) Uani 1 1 d .
N4 N 0.3329(5) 0.8581(3) 0.8003(3) 0.0261(9) Uani 1 1 d .
O1W O 0.5339(9) 0.6007(6) 0.7416(5) 0.129(3) Uani 1 1 d .

loop_
_atom_site_aniso_label
_atom_site_aniso_U_11
_atom_site_aniso_U_22
_atom_site_aniso_U_33
_atom_site_aniso_U_23
_atom_site_aniso_U_13
_atom_site_aniso_U_12
U1 0.01176(9) 0.01621(9) 0.02386(10) 0.00449(7) 0.00623(7) 0.00654(7)
Zn1 0.0223(3) 0.0197(3) 0.0256(3) 0.0040(2) 0.0070(2) 0.0117(2)
O1 0.0211(17) 0.0221(17) 0.0274(18) 0.0060(15) 0.0012(14) 0.0090(14)
O2 0.0228(17) 0.0241(17) 0.0300(18) 0.0089(15) 0.0110(15) 0.0101(14)
O3 0.0195(17) 0.0175(17) 0.040(2) 0.0020(16) 0.0021(15) 0.0074(14)
O4 0.0156(15) 0.0171(15) 0.0251(17) 0.0035(14) 0.0070(13) 0.0062(13)
O5 0.0129(15) 0.0196(16) 0.0322(18) 0.0006(15) 0.0071(14) 0.0071(13)
O6 0.0147(16) 0.0187(16) 0.047(2) 0.0012(16) 0.0097(16) 0.0084(14)
O7 0.0186(17) 0.0221(17) 0.050(2) 0.0071(17) 0.0124(16) 0.0109(14)
C1 0.014(2) 0.019(2) 0.023(2) 0.004(2) 0.0083(19) 0.0041(19)
C2 0.026(3) 0.020(2) 0.020(2) 0.001(2) 0.007(2) 0.008(2)
C3 0.026(3) 0.026(3) 0.025(3) 0.008(2) 0.009(2) 0.011(2)
C4 0.031(3) 0.037(3) 0.033(3) 0.012(2) 0.012(2) 0.017(2)
C5 0.021(3) 0.055(4) 0.046(3) 0.020(3) 0.012(3) 0.010(3)
C6 0.035(3) 0.041(3) 0.053(4) 0.013(3) 0.017(3) -0.001(3)
C7 0.042(3) 0.034(3) 0.049(4) 0.013(3) 0.018(3) 0.010(3)
C8 0.037(3) 0.032(3) 0.038(3) 0.011(3) 0.015(3) 0.017(2)
C9 0.023(2) 0.023(2) 0.032(3) 0.015(2) 0.011(2) 0.012(2)
C10 0.052(4) 0.062(4) 0.035(3) 0.014(3) 0.013(3) 0.043(3)
C11 0.057(4) 0.060(4) 0.035(3) 0.011(3) 0.010(3) 0.046(3)
C12 0.025(3) 0.033(3) 0.026(3) 0.006(2) 0.005(2) 0.015(2)
C13 0.036(3) 0.036(3) 0.033(3) 0.014(3) 0.010(2) 0.022(3)
C14 0.041(3) 0.030(3) 0.033(3) 0.012(2) 0.016(2) 0.023(3)
C15 0.026(3) 0.030(3) 0.035(3) 0.015(2) 0.012(2) 0.013(2)
C16 0.043(3) 0.031(3) 0.036(3) 0.018(2) 0.013(3) 0.024(3)
C17 0.042(3) 0.032(3) 0.035(3) 0.008(2) 0.012(3) 0.022(3)
C18 0.028(3) 0.027(3) 0.028(3) 0.011(2) 0.011(2) 0.011(2)
C19 0.041(3) 0.050(4) 0.038(3) 0.013(3) 0.011(3) 0.029(3)
C20 0.052(4) 0.053(4) 0.047(4) 0.011(3) 0.024(3) 0.034(3)
C21 0.048(4) 0.050(4) 0.029(3) 0.011(3) 0.020(3) 0.022(3)
C22 0.042(3) 0.048(3) 0.032(3) 0.020(3) 0.011(3) 0.018(3)
C23 0.036(3) 0.041(3) 0.037(3) 0.017(3) 0.018(3) 0.021(3)
C24 0.031(3) 0.025(3) 0.043(3) -0.001(2) 0.016(3) 0.007(2)
C25 0.037(3) 0.026(3) 0.036(3) -0.005(2) 0.012(3) 0.007(2)
C26 0.024(3) 0.021(2) 0.026(3) -0.004(2) 0.005(2) 0.006(2)
C27 0.030(3) 0.029(3) 0.028(3) 0.010(2) 0.009(2) 0.017(2)
C28 0.025(3) 0.033(3) 0.026(3) 0.005(2) 0.009(2) 0.011(2)
C29 0.033(3) 0.026(3) 0.022(3) 0.001(2) 0.010(2) 0.009(2)
C30 0.034(3) 0.028(3) 0.030(3) 0.010(2) 0.012(2) 0.019(2)
C31 0.025(3) 0.030(3) 0.032(3) 0.007(2) 0.006(2) 0.010(2)
C32 0.035(3) 0.029(3) 0.022(3) -0.003(2) 0.006(2) 0.012(2)
C33 0.036(3) 0.026(3) 0.045(3) 0.015(3) 0.019(3) 0.016(2)
C34 0.040(3) 0.040(3) 0.052(4) 0.013(3) 0.019(3) 0.016(3)
C35 0.036(3) 0.036(3) 0.080(5) 0.014(3) 0.027(3) 0.016(3)
C36 0.055(4) 0.050(4) 0.075(5) 0.023(4) 0.046(4) 0.022(3)
C37 0.063(5) 0.060(4) 0.052(4) 0.026(4) 0.036(4) 0.030(4)
C38 0.039(3) 0.051(4) 0.049(4) 0.024(3) 0.020(3) 0.024(3)
N1 0.025(2) 0.027(2) 0.032(2) 0.0082(19) 0.0080(19) 0.0139(19)
N2 0.029(2) 0.034(2) 0.026(2) 0.0084(19) 0.0079(19) 0.019(2)
N3 0.024(2) 0.027(2) 0.026(2) 0.0027(18) 0.0080(18) 0.0094(18)
N4 0.022(2) 0.025(2) 0.024(2) -0.0002(18) 0.0043(18) 0.0072(18)
O1W 0.123(6) 0.126(6) 0.120(6) 0.025(5) 0.018(5) 0.049(5)

loop_
_atom_type_symbol
_atom_type_description
_atom_type_scat_dispersion_real
_atom_type_scat_dispersion_imag
_atom_type_scat_source
C C 0.0033 0.0016 'International Tables Vol C Tables 4.2.6.8 and 6.1.1.4'
H H 0.0000 0.0000 'International Tables Vol C Tables 4.2.6.8 and 6.1.1.4'
N N 0.0061 0.0033 'International Tables Vol C Tables 4.2.6.8 and 6.1.1.4'
O O 0.0106 0.0060 'International Tables Vol C Tables 4.2.6.8 and 6.1.1.4'
Zn Zn 0.2839 1.4301 'International Tables Vol C Tables 4.2.6.8 and 6.1.1.4'
U U -9.6767 9.6646 'International Tables Vol C Tables 4.2.6.8 and 6.1.1.4'

loop_
_geom_angle_atom_site_label_1
_geom_angle_atom_site_label_2
_geom_angle_atom_site_label_3
_geom_angle
_geom_angle_site_symmetry_1
_geom_angle_site_symmetry_3
O1 U1 O2 175.04(14) . .
O1 U1 O4 91.72(13) . 2_666
O2 U1 O4 91.41(13) . 2_666
O1 U1 O4 93.36(13) . .
O2 U1 O4 91.27(13) . .
O4 U1 O4 72.10(12) 2_666 .
O1 U1 O3 88.92(13) . .
O2 U1 O3 87.71(13) . .
O4 U1 O3 81.93(11) 2_666 .
O4 U1 O3 153.98(11) . .
O1 U1 O5 88.28(12) . .
O2 U1 O5 91.56(12) . .
O4 U1 O5 142.71(10) 2_666 .
O4 U1 O5 70.68(10) . .
O3 U1 O5 135.33(10) . .
O1 U1 O6 83.69(13) . .
O2 U1 O6 91.78(13) . .
O4 U1 O6 153.06(10) 2_666 .
O4 U1 O6 134.53(10) . .
O3 U1 O6 71.49(10) . .
O5 U1 O6 63.89(9) . .
O1 U1 U1 93.15(10) . 2_666
O2 U1 U1 91.66(10) . 2_666
O4 U1 U1 36.41(7) 2_666 2_666
O4 U1 U1 35.69(7) . 2_666
O3 U1 U1 118.33(8) . 2_666
O5 U1 U1 106.34(7) . 2_666
O6 U1 U1 169.73(7) . 2_666
O4 Zn1 N3 131.61(16) 2_666 .
O4 Zn1 N1 104.28(14) 2_666 .
N3 Zn1 N1 114.35(16) . .
O4 Zn1 O7 110.11(13) 2_666 .
N3 Zn1 O7 93.58(15) . .
N1 Zn1 O7 96.75(16) . .
C2 O3 U1 138.2(3) . .
Zn1 O4 U1 125.60(15) 2_666 2_666
Zn1 O4 U1 122.75(14) 2_666 .
U1 O4 U1 107.90(12) 2_666 .
C1 O5 U1 120.6(3) 2_766 .
C1 O6 U1 119.7(3) . .
C2 O7 Zn1 124.1(3) . .
O6 C1 O5 126.7(4) . 2_766
O6 C1 C1 117.1(5) . 2_766
O5 C1 C1 116.2(5) 2_766 2_766
O7 C2 O3 124.7(5) . .
O7 C2 C3 118.2(4) . .
O3 C2 C3 117.1(4) . .
C8 C3 C4 119.2(5) . .
C8 C3 C2 119.7(4) . .
C4 C3 C2 121.0(5) . .
C5 C4 C3 119.5(5) . .
C6 C5 C4 120.6(5) . .
C7 C6 C5 119.7(6) . .
C8 C7 C6 120.1(6) . .
C7 C8 C3 120.8(5) . .
N1 C9 N2 111.4(4) . .
C11 C10 N1 110.0(5) . .
C10 C11 N2 106.4(5) . .
C17 C12 C13 120.2(5) . .
C17 C12 N2 120.3(4) . .
C13 C12 N2 119.5(5) . .
C12 C13 C14 119.0(5) . .
C13 C14 C15 122.1(5) . .
C16 C15 C14 117.0(5) . .
C16 C15 C18 120.6(5) . .
C14 C15 C18 122.4(4) . .
C17 C16 C15 121.3(5) . .
C12 C17 C16 120.5(5) . .
C23 C18 C19 117.8(5) . .
C23 C18 C15 120.6(4) . .
C19 C18 C15 121.6(5) . .
C18 C19 C20 120.6(5) . .
C21 C20 C19 120.5(5) . .
C22 C21 C20 119.6(5) . .
C21 C22 C23 119.9(5) . .
C18 C23 C22 121.6(5) . .
C25 C24 N3 108.8(5) . .
C24 C25 N4 106.9(4) . .
N3 C26 N4 111.7(4) . .
C28 C27 C32 120.4(5) . .
C28 C27 N4 119.3(4) . .
C32 C27 N4 120.2(4) . .
C27 C28 C29 119.0(5) . .
C28 C29 C30 121.7(5) . .
C29 C30 C31 117.0(5) . .
C29 C30 C33 121.4(5) . .
C31 C30 C33 121.6(5) . .
C32 C31 C30 121.8(5) . .
C31 C32 C27 120.0(5) . .
C34 C33 C38 117.5(5) . .
C34 C33 C30 121.3(5) . .
C38 C33 C30 121.2(5) . .
C33 C34 C35 121.2(6) . .
C36 C35 C34 119.8(6) . .
C37 C36 C35 119.6(6) . .
C36 C37 C38 120.8(6) . .
C37 C38 C33 121.1(6) . .
C9 N1 C10 105.7(4) . .
C9 N1 Zn1 119.9(3) . .
C10 N1 Zn1 134.0(3) . .
C9 N2 C11 106.4(4) . .
C9 N2 C12 127.4(4) . .
C11 N2 C12 126.0(4) . .
C26 N3 C24 105.8(4) . .
C26 N3 Zn1 129.7(3) . .
C24 N3 Zn1 124.0(4) . .
C26 N4 C25 106.7(4) . .
C26 N4 C27 126.0(4) . .
C25 N4 C27 127.2(4) . .

loop_
_geom_bond_atom_site_label_1
_geom_bond_atom_site_label_2
_geom_bond_distance
_geom_bond_site_symmetry_2
U1 O1 1.791(3) .
U1 O2 1.794(3) .
U1 O4 2.228(3) 2_666
U1 O4 2.267(3) .
U1 O3 2.363(3) .
U1 O5 2.511(3) .
U1 O6 2.530(3) .
U1 U1 3.6348(4) 2_666
Zn1 O4 1.911(3) 2_666
Zn1 N3 2.005(4) .
Zn1 N1 2.026(4) .
Zn1 O7 2.041(3) .
O3 C2 1.255(5) .
O4 Zn1 1.911(3) 2_666
O4 U1 2.228(3) 2_666
O5 C1 1.255(5) 2_766
O6 C1 1.250(5) .
O7 C2 1.244(5) .
C1 O5 1.255(5) 2_766
C1 C1 1.545(8) 2_766
C2 C3 1.498(7) .
C3 C8 1.379(7) .
C3 C4 1.399(7) .
C4 C5 1.383(8) .
C5 C6 1.379(8) .
C6 C7 1.379(8) .
C7 C8 1.375(8) .
C9 N1 1.314(6) .
C9 N2 1.345(6) .
C10 C11 1.332(8) .
C10 N1 1.378(6) .
C11 N2 1.389(6) .
C12 C17 1.372(7) .
C12 C13 1.389(7) .
C12 N2 1.430(6) .
C13 C14 1.391(7) .
C14 C15 1.399(7) .
C15 C16 1.397(7) .
C15 C18 1.478(7) .
C16 C17 1.385(7) .
C18 C23 1.385(7) .
C18 C19 1.389(7) .
C19 C20 1.390(8) .
C20 C21 1.376(8) .
C21 C22 1.371(8) .
C22 C23 1.386(7) .
C24 C25 1.358(7) .
C24 N3 1.387(6) .
C25 N4 1.377(7) .
C26 N3 1.318(6) .
C26 N4 1.347(6) .
C27 C28 1.382(6) .
C27 C32 1.387(7) .
C27 N4 1.443(6) .
C28 C29 1.389(7) .
C29 C30 1.400(7) .
C30 C31 1.403(7) .
C30 C33 1.484(7) .
C31 C32 1.361(7) .
C33 C34 1.390(8) .
C33 C38 1.401(8) .
C34 C35 1.392(8) .
C35 C36 1.392(9) .
C36 C37 1.363(9) .
C37 C38 1.383(8) .
